data_7231773
loop_
_publ_author_name
'Grygoriv, Galyna V.'
'Lega, Dmitry A.'
'Chernykh, Valentin P.'
'Zaprutko, Lucjusz'
'Gzella, Andrzej K.'
'Pawe\/lczyk, Anna'
'Shemchuk, Leonid A.'

_publ_section_title
;
 1,2-Benzoxathiin-4(3H)-one 2,2-dioxide -- new enol nucleophile in
 three-component interaction with benzaldehydes and active methylene
 nitriles
;
_journal_issue 65
_journal_name_full 'RSC Advances'
_journal_page_first 37295
_journal_paper_doi 10.1039/C8RA06801A
_journal_volume 8
_journal_year 2018
_chemical_formula_moiety 'C23 H15 O8 S2, C6 H16 N'
_chemical_formula_sum 'C29 H31 N O8 S2'
_chemical_formula_weight 585.67
_chemical_melting_point 469.5(15)
_chemical_name_systematic
'Triethylammonium 3-[(4-hydroxy-2,2-dioxido-1,2-benzoxathiin-3-yl)methylphenyl]-1,2-benzoxathiin-4-olate 2,2-dioxide'
_space_group_crystal_system monoclinic
_space_group_IT_number 14
_space_group_name_Hall '-P 2yn'
_space_group_name_H-M_alt 'P 1 21/n 1'
_symmetry_space_group_name_Hall '-P 2yn'
_symmetry_space_group_name_H-M 'P 1 21/n 1'
_atom_sites_solution_hydrogens mixed
_atom_sites_solution_primary direct
_atom_sites_solution_secondary difmap
_audit_creation_method SHELXL-2014
_audit_update_record
;
2017-11-14 deposited with the CCDC.
2018-10-16 downloaded from the CCDC.
;
_cell_angle_alpha 90
_cell_angle_beta 97.594(3)
_cell_angle_gamma 90
_cell_formula_units_Z 4
_cell_length_a 9.7287(3)
_cell_length_b 16.2803(5)
_cell_length_c 18.0736(5)
_cell_measurement_reflns_used 15108
_cell_measurement_temperature 130(2)
_cell_measurement_theta_max 30.8310
_cell_measurement_theta_min 2.7260
_cell_volume 2837.50(15)
_computing_cell_refinement
;
CrysAlisPro, Agilent Technologies,
Version 1.171.37.35 (release 13-08-2014 CrysAlis171 .NET)
(compiled Aug 13 2014,18:06:01)
;
_computing_data_collection
;
CrysAlisPro, Agilent Technologies,
Version 1.171.37.35 (release 13-08-2014 CrysAlis171 .NET)
(compiled Aug 13 2014,18:06:01)
;
_computing_data_reduction
;
CrysAlisPro, Agilent Technologies,
Version 1.171.37.35 (release 13-08-2014 CrysAlis171 .NET)
(compiled Aug 13 2014,18:06:01)
;
_computing_molecular_graphics 'ORTEP-3 for Windows (Farrugia, 2012)'
_computing_publication_material
;
WINGX (Farrugia, 2012), OLEX2 v1.2-alpha (Dolomanov et al., 2009), 
PLATON (Spek, 2009)
;
_computing_structure_refinement 'SHELXL (Sheldrick, 2015)'
_computing_structure_solution 'SHELXS (Sheldrick, 2008)'
_diffrn_ambient_temperature 130.0(1)
_diffrn_detector_area_resol_mean 10.3991
_diffrn_measured_fraction_theta_full 0.998
_diffrn_measured_fraction_theta_max 0.912
_diffrn_measurement_device_type 'SuperNova, Dual, Cu at zero, Atlas'
_diffrn_measurement_method '\w scans'
_diffrn_radiation_type MoK\a
_diffrn_radiation_wavelength 0.71073
_diffrn_reflns_av_R_equivalents 0.0359
_diffrn_reflns_av_unetI/netI 0.0281
_diffrn_reflns_Laue_measured_fraction_full 0.998
_diffrn_reflns_Laue_measured_fraction_max 0.912
_diffrn_reflns_limit_h_max 13
_diffrn_reflns_limit_h_min -13
_diffrn_reflns_limit_k_max 22
_diffrn_reflns_limit_k_min -23
_diffrn_reflns_limit_l_max 24
_diffrn_reflns_limit_l_min -25
_diffrn_reflns_number 37305
_diffrn_reflns_point_group_measured_fraction_full 0.998
_diffrn_reflns_point_group_measured_fraction_max 0.912
_diffrn_reflns_theta_full 25.242
_diffrn_reflns_theta_max 31.197
_diffrn_reflns_theta_min 2.748
_diffrn_source 'SuperNova (Mo) X-ray Source'
_exptl_absorpt_coefficient_mu 0.239
_exptl_absorpt_correction_T_max 1.00000
_exptl_absorpt_correction_T_min 0.80677
_exptl_absorpt_process_details
;
CrysAlisPro, Agilent Technologies,
Version 1.171.37.35 (release 13-08-2014 CrysAlis171 .NET)
(compiled Aug 13 2014,18:06:01)
Empirical absorption correction using spherical harmonics,
 implemented in SCALE3 ABSPACK scaling algorithm.
;
_exptl_crystal_colour colourless
_exptl_crystal_density_diffrn 1.371
_exptl_crystal_description block
_exptl_crystal_F_000 1232
_exptl_crystal_recrystallization_method 'Re-crystallisation from solvent: ethanol'
_exptl_crystal_size_max 0.35
_exptl_crystal_size_mid 0.28
_exptl_crystal_size_min 0.05
_refine_diff_density_max 0.433
_refine_diff_density_min -0.484
_refine_diff_density_rms 0.057
_refine_ls_extinction_method none
_refine_ls_goodness_of_fit_ref 1.059
_refine_ls_hydrogen_treatment mixed
_refine_ls_matrix_type full
_refine_ls_number_parameters 372
_refine_ls_number_reflns 8392
_refine_ls_number_restraints 0
_refine_ls_restrained_S_all 1.059
_refine_ls_R_factor_all 0.0495
_refine_ls_R_factor_gt 0.0409
_refine_ls_shift/su_max 0.001
_refine_ls_shift/su_mean 0.000
_refine_ls_structure_factor_coef Fsqd
_refine_ls_weighting_details 'w=1/[\s^2^(Fo^2^)+(0.0472P)^2^+1.6195P] where P=(Fo^2^+2Fc^2^)/3'
_refine_ls_weighting_scheme calc
_refine_ls_wR_factor_gt 0.1058
_refine_ls_wR_factor_ref 0.1120
_reflns_Friedel_coverage 0.000
_reflns_number_gt 7204
_reflns_number_total 8392
_reflns_threshold_expression 'I > 2\s(I)'
_cod_data_source_file c8ra06801a2.cif
_cod_data_source_block shelx
_cod_depositor_comments
;
The following automatic conversions were performed:

'_chemical_melting_point' value '468-471' was changed to '469.5(15)'
- the average value was taken and precision was estimated.

Automatic conversion script
Id: cif_fix_values 4973 2017-02-22 13:04:09Z antanas 
;
_cod_database_code 7231773
_shelx_space_group_comment
;
The symmetry employed for this shelxl refinement is uniquely defined
by the following loop, which should always be used as a source of
symmetry information in preference to the above space-group names.
They are only intended as comments.
;
_shelxl_version_number 2014-3

loop_
_space_group_symop_operation_xyz
'x, y, z'
'-x+1/2, y+1/2, -z+1/2'
'-x, -y, -z'
'x-1/2, -y-1/2, z-1/2'

loop_
_atom_site_label
_atom_site_type_symbol
_atom_site_fract_x
_atom_site_fract_y
_atom_site_fract_z
_atom_site_U_iso_or_equiv
_atom_site_adp_type
_atom_site_occupancy
_atom_site_site_symmetry_order
_atom_site_calc_flag
_atom_site_refinement_flags_posn
_atom_site_refinement_flags_adp
O1A O 0.12138(11) 0.58118(7) 0.46940(6) 0.0280(2) Uani 1 1 d . .
S2A S 0.18593(4) 0.63257(2) 0.54148(2) 0.02449(9) Uani 1 1 d . .
C3A C 0.32790(13) 0.67959(8) 0.51161(7) 0.0173(2) Uani 1 1 d . .
C4A C 0.40179(13) 0.63255(8) 0.46885(7) 0.0170(2) Uani 1 1 d . .
C5A C 0.35177(14) 0.55205(8) 0.43965(7) 0.0187(2) Uani 1 1 d . .
C6A C 0.43748(16) 0.49926(8) 0.40515(7) 0.0226(3) Uani 1 1 d . .
H6A H 0.5327 0.5125 0.4055 0.027 Uiso 1 1 calc R U
C7A C 0.38471(19) 0.42804(9) 0.37058(8) 0.0298(3) Uani 1 1 d . .
H7A H 0.4438 0.3922 0.3479 0.036 Uiso 1 1 calc R U
C8A C 0.2455(2) 0.40902(9) 0.36911(9) 0.0347(4) Uani 1 1 d . .
H8A H 0.2096 0.3605 0.3445 0.042 Uiso 1 1 calc R U
C9A C 0.15791(19) 0.45969(10) 0.40296(9) 0.0330(3) Uani 1 1 d . .
H9A H 0.0625 0.4467 0.4019 0.040 Uiso 1 1 calc R U
C10A C 0.21341(15) 0.52989(8) 0.43848(7) 0.0231(3) Uani 1 1 d . .
O11A O 0.08157(12) 0.69151(8) 0.55137(8) 0.0401(3) Uani 1 1 d . .
O12A O 0.22533(14) 0.57502(8) 0.59981(6) 0.0376(3) Uani 1 1 d . .
O13A O 0.51769(10) 0.65615(6) 0.44445(5) 0.0222(2) Uani 1 1 d . .
H13A H 0.554(3) 0.7048(15) 0.4660(14) 0.057(7) Uiso 1 1 d . .
O1B O 0.56101(10) 0.87134(6) 0.70817(5) 0.0218(2) Uani 1 1 d . .
S2B S 0.44583(3) 0.80487(2) 0.67781(2) 0.01886(8) Uani 1 1 d . .
C3B C 0.47616(13) 0.78912(8) 0.58729(6) 0.0163(2) Uani 1 1 d . .
C4B C 0.61024(13) 0.79193(8) 0.57220(7) 0.0170(2) Uani 1 1 d . .
C5B C 0.72393(13) 0.81603(8) 0.63082(7) 0.0181(2) Uani 1 1 d . .
C6B C 0.86256(14) 0.80385(9) 0.62131(8) 0.0247(3) Uani 1 1 d . .
H6B H 0.8844 0.7778 0.5773 0.030 Uiso 1 1 calc R U
C7B C 0.96890(15) 0.82935(10) 0.67534(9) 0.0314(3) Uani 1 1 d . .
H7B H 1.0628 0.8208 0.6682 0.038 Uiso 1 1 calc R U
C8B C 0.93762(16) 0.86742(10) 0.73981(9) 0.0310(3) Uani 1 1 d . .
H8B H 1.0105 0.8854 0.7764 0.037 Uiso 1 1 calc R U
C9B C 0.80142(15) 0.87936(9) 0.75109(8) 0.0250(3) Uani 1 1 d . .
H9B H 0.7799 0.9050 0.7954 0.030 Uiso 1 1 calc R U
C10B C 0.69703(14) 0.85336(8) 0.69681(7) 0.0192(2) Uani 1 1 d . .
O11B O 0.31712(11) 0.84637(7) 0.68047(6) 0.0288(2) Uani 1 1 d . .
O12B O 0.47239(12) 0.73298(7) 0.72300(5) 0.0283(2) Uani 1 1 d . .
O13B O 0.64318(10) 0.77507(6) 0.50655(5) 0.0226(2) Uani 1 1 d . .
C14 C 0.34871(13) 0.76979(8) 0.53160(7) 0.0166(2) Uani 1 1 d . .
H14 H 0.2680 0.7846 0.5579 0.020 Uiso 1 1 calc R U
C15 C 0.33605(14) 0.82577(8) 0.46280(7) 0.0196(2) Uani 1 1 d . .
C16 C 0.28432(16) 0.79757(9) 0.39191(8) 0.0252(3) Uani 1 1 d . .
H16 H 0.2627 0.7410 0.3846 0.030 Uiso 1 1 calc R U
C17 C 0.26381(19) 0.85122(10) 0.33149(8) 0.0340(4) Uani 1 1 d . .
H17 H 0.2286 0.8310 0.2834 0.041 Uiso 1 1 calc R U
C18 C 0.2943(2) 0.93340(11) 0.34102(10) 0.0391(4) Uani 1 1 d . .
H18 H 0.2815 0.9698 0.2996 0.047 Uiso 1 1 calc R U
C19 C 0.34386(19) 0.96273(10) 0.41172(10) 0.0369(4) Uani 1 1 d . .
H19 H 0.3636 1.0195 0.4189 0.044 Uiso 1 1 calc R U
C20 C 0.36460(16) 0.90917(9) 0.47186(8) 0.0277(3) Uani 1 1 d . .
H20 H 0.3988 0.9298 0.5200 0.033 Uiso 1 1 calc R U
N21 N 0.76781(14) 0.82101(9) 0.38768(7) 0.0311(3) Uani 1 1 d . .
H21 H 0.744(2) 0.8111(13) 0.4349(13) 0.044(6) Uiso 1 1 d . .
C22 C 0.73645(17) 0.74302(11) 0.34471(8) 0.0335(3) Uani 1 1 d . .
H22A H 0.7575 0.7510 0.2931 0.040 Uiso 1 1 calc R U
H22B H 0.6361 0.7311 0.3420 0.040 Uiso 1 1 calc R U
C23 C 0.8170(2) 0.67040(13) 0.37834(11) 0.0445(4) Uani 1 1 d . .
H23A H 0.7811 0.6201 0.3529 0.067 Uiso 1 1 calc R U
H23B H 0.8072 0.6666 0.4315 0.067 Uiso 1 1 calc R U
H23C H 0.9151 0.6770 0.3726 0.067 Uiso 1 1 calc R U
C24 C 0.6695(2) 0.88787(14) 0.35873(11) 0.0487(5) Uani 1 1 d . .
H24A H 0.6835 0.9353 0.3932 0.058 Uiso 1 1 calc R U
H24B H 0.5735 0.8680 0.3591 0.058 Uiso 1 1 calc R U
C25 C 0.6851(4) 0.9170(2) 0.28056(16) 0.0952(12) Uani 1 1 d . .
H25A H 0.6653 0.8715 0.2453 0.143 Uiso 1 1 calc R U
H25B H 0.7801 0.9364 0.2793 0.143 Uiso 1 1 calc R U
H25C H 0.6199 0.9620 0.2666 0.143 Uiso 1 1 calc R U
C26 C 0.9186(2) 0.84287(15) 0.39387(11) 0.0479(5) Uani 1 1 d . .
H26A H 0.9444 0.8506 0.3432 0.057 Uiso 1 1 calc R U
H26B H 0.9743 0.7968 0.4176 0.057 Uiso 1 1 calc R U
C27 C 0.9534(3) 0.92019(17) 0.43898(15) 0.0672(7) Uani 1 1 d . .
H27A H 0.9059 0.9672 0.4130 0.101 Uiso 1 1 calc R U
H27B H 1.0538 0.9293 0.4448 0.101 Uiso 1 1 calc R U
H27C H 0.9230 0.9142 0.4883 0.101 Uiso 1 1 calc R U

loop_
_atom_site_aniso_label
_atom_site_aniso_U_11
_atom_site_aniso_U_22
_atom_site_aniso_U_33
_atom_site_aniso_U_23
_atom_site_aniso_U_13
_atom_site_aniso_U_12
O1A 0.0212(5) 0.0307(5) 0.0331(5) -0.0096(4) 0.0069(4) -0.0085(4)
S2A 0.02266(17) 0.02613(17) 0.02696(17) -0.00664(12) 0.01180(13) -0.00767(13)
C3A 0.0149(5) 0.0192(5) 0.0180(5) -0.0010(4) 0.0031(4) -0.0026(4)
C4A 0.0162(6) 0.0197(6) 0.0148(5) 0.0002(4) 0.0006(4) -0.0006(4)
C5A 0.0240(6) 0.0183(5) 0.0131(5) 0.0012(4) -0.0003(4) 0.0006(5)
C6A 0.0303(7) 0.0219(6) 0.0147(5) 0.0013(4) -0.0001(5) 0.0060(5)
C7A 0.0494(9) 0.0199(6) 0.0197(6) -0.0007(5) 0.0037(6) 0.0057(6)
C8A 0.0573(11) 0.0212(7) 0.0262(7) -0.0051(5) 0.0075(7) -0.0112(7)
C9A 0.0403(9) 0.0294(7) 0.0304(7) -0.0051(6) 0.0091(6) -0.0161(7)
C10A 0.0281(7) 0.0223(6) 0.0195(6) -0.0007(5) 0.0050(5) -0.0042(5)
O11A 0.0232(5) 0.0384(6) 0.0626(8) -0.0201(6) 0.0202(5) -0.0072(5)
O12A 0.0513(7) 0.0397(6) 0.0248(5) 0.0013(5) 0.0164(5) -0.0143(6)
O13A 0.0185(4) 0.0277(5) 0.0216(4) -0.0066(4) 0.0074(3) -0.0044(4)
O1B 0.0203(5) 0.0262(5) 0.0187(4) -0.0082(3) 0.0021(3) 0.0006(4)
S2B 0.01778(15) 0.02485(16) 0.01456(14) -0.00315(11) 0.00441(10) 0.00013(12)
C3B 0.0166(6) 0.0200(6) 0.0123(5) -0.0030(4) 0.0020(4) 0.0001(4)
C4B 0.0165(6) 0.0192(5) 0.0152(5) -0.0031(4) 0.0018(4) -0.0005(4)
C5B 0.0159(6) 0.0199(6) 0.0181(5) -0.0019(4) 0.0001(4) 0.0005(4)
C6B 0.0171(6) 0.0290(7) 0.0275(7) -0.0060(5) 0.0014(5) 0.0012(5)
C7B 0.0170(6) 0.0370(8) 0.0383(8) -0.0078(6) -0.0031(6) 0.0022(6)
C8B 0.0246(7) 0.0334(8) 0.0311(7) -0.0055(6) -0.0103(6) 0.0003(6)
C9B 0.0275(7) 0.0258(7) 0.0196(6) -0.0045(5) -0.0052(5) 0.0011(5)
C10B 0.0187(6) 0.0205(6) 0.0177(5) -0.0014(4) 0.0000(4) 0.0013(5)
O11B 0.0196(5) 0.0423(6) 0.0253(5) -0.0097(4) 0.0066(4) 0.0042(4)
O12B 0.0361(6) 0.0311(5) 0.0191(4) 0.0036(4) 0.0085(4) -0.0016(4)
O13B 0.0194(5) 0.0327(5) 0.0168(4) -0.0078(4) 0.0071(3) -0.0064(4)
C14 0.0139(5) 0.0189(5) 0.0167(5) -0.0025(4) 0.0011(4) -0.0003(4)
C15 0.0181(6) 0.0198(6) 0.0196(6) 0.0006(4) -0.0021(4) -0.0008(5)
C16 0.0303(7) 0.0227(6) 0.0207(6) 0.0010(5) -0.0035(5) -0.0039(5)
C17 0.0437(9) 0.0329(8) 0.0221(7) 0.0044(6) -0.0080(6) -0.0054(7)
C18 0.0485(10) 0.0314(8) 0.0332(8) 0.0121(6) -0.0101(7) -0.0041(7)
C19 0.0450(10) 0.0215(7) 0.0402(9) 0.0054(6) -0.0092(7) -0.0047(7)
C20 0.0301(7) 0.0218(6) 0.0284(7) -0.0016(5) -0.0068(6) -0.0021(5)
N21 0.0289(7) 0.0440(8) 0.0226(6) -0.0071(5) 0.0119(5) -0.0075(6)
C22 0.0295(8) 0.0489(9) 0.0237(7) -0.0115(6) 0.0091(6) -0.0102(7)
C23 0.0408(10) 0.0493(11) 0.0452(10) -0.0093(8) 0.0126(8) -0.0005(8)
C24 0.0590(13) 0.0515(11) 0.0385(9) 0.0047(8) 0.0177(9) 0.0074(10)
C25 0.147(3) 0.091(2) 0.0544(15) 0.0337(15) 0.0370(18) 0.033(2)
C26 0.0342(9) 0.0675(13) 0.0460(10) -0.0222(9) 0.0200(8) -0.0224(9)
C27 0.0619(15) 0.0770(17) 0.0668(15) -0.0347(13) 0.0241(12) -0.0367(13)

loop_
_atom_type_symbol
_atom_type_description
_atom_type_scat_dispersion_real
_atom_type_scat_dispersion_imag
_atom_type_scat_source
C C 0.0033 0.0016 'International Tables Vol C Tables 4.2.6.8 and 6.1.1.4'
H H 0.0000 0.0000 'International Tables Vol C Tables 4.2.6.8 and 6.1.1.4'
N N 0.0061 0.0033 'International Tables Vol C Tables 4.2.6.8 and 6.1.1.4'
O O 0.0106 0.0060 'International Tables Vol C Tables 4.2.6.8 and 6.1.1.4'
S S 0.1246 0.1234 'International Tables Vol C Tables 4.2.6.8 and 6.1.1.4'

loop_
_geom_angle_atom_site_label_1
_geom_angle_atom_site_label_2
_geom_angle_atom_site_label_3
_geom_angle
C10A O1A S2A 115.76(9)
O12A S2A O11A 118.45(8)
O12A S2A O1A 107.21(7)
O11A S2A O1A 104.12(7)
O12A S2A C3A 112.02(7)
O11A S2A C3A 110.69(7)
O1A S2A C3A 102.75(6)
C4A C3A C14 128.02(12)
C4A C3A S2A 115.66(10)
C14 C3A S2A 116.17(9)
O13A C4A C3A 124.39(12)
O13A C4A C5A 113.31(11)
C3A C4A C5A 122.08(12)
C10A C5A C6A 117.78(12)
C10A C5A C4A 120.66(12)
C6A C5A C4A 121.22(12)
C7A C6A C5A 120.56(14)
C7A C6A H6A 119.7
C5A C6A H6A 119.7
C6A C7A C8A 119.94(14)
C6A C7A H7A 120.0
C8A C7A H7A 120.0
C9A C8A C7A 121.00(14)
C9A C8A H8A 119.5
C7A C8A H8A 119.5
C8A C9A C10A 118.12(15)
C8A C9A H9A 120.9
C10A C9A H9A 120.9
C9A C10A C5A 122.56(14)
C9A C10A O1A 116.64(14)
C5A C10A O1A 120.66(12)
C4A O13A H13A 113.5(15)
C10B O1B S2B 116.20(8)
O11B S2B O12B 117.40(7)
O11B S2B O1B 104.21(6)
O12B S2B O1B 106.96(6)
O11B S2B C3B 111.34(6)
O12B S2B C3B 112.35(6)
O1B S2B C3B 103.09(6)
C4B C3B C14 126.12(11)
C4B C3B S2B 118.20(9)
C14 C3B S2B 115.63(9)
O13B C4B C3B 122.13(11)
O13B C4B C5B 117.32(11)
C3B C4B C5B 120.54(11)
C10B C5B C6B 117.45(12)
C10B C5B C4B 121.41(12)
C6B C5B C4B 121.13(12)
C7B C6B C5B 120.86(13)
C7B C6B H6B 119.6
C5B C6B H6B 119.6
C8B C7B C6B 119.86(14)
C8B C7B H7B 120.1
C6B C7B H7B 120.1
C9B C8B C7B 120.52(13)
C9B C8B H8B 119.7
C7B C8B H8B 119.7
C8B C9B C10B 118.78(13)
C8B C9B H9B 120.6
C10B C9B H9B 120.6
C9B C10B C5B 122.52(13)
C9B C10B O1B 116.94(12)
C5B C10B O1B 120.39(11)
C3A C14 C3B 115.35(10)
C3A C14 C15 112.81(10)
C3B C14 C15 112.60(10)
C3A C14 H14 105.0
C3B C14 H14 105.0
C15 C14 H14 105.0
C20 C15 C16 118.23(12)
C20 C15 C14 119.41(11)
C16 C15 C14 122.08(12)
C15 C16 C17 120.81(13)
C15 C16 H16 119.6
C17 C16 H16 119.6
C18 C17 C16 120.38(14)
C18 C17 H17 119.8
C16 C17 H17 119.8
C17 C18 C19 119.48(15)
C17 C18 H18 120.3
C19 C18 H18 120.3
C20 C19 C18 120.09(14)
C20 C19 H19 120.0
C18 C19 H19 120.0
C19 C20 C15 121.00(13)
C19 C20 H20 119.5
C15 C20 H20 119.5
C24 N21 C22 110.98(14)
C24 N21 C26 115.27(17)
C22 N21 C26 111.72(13)
C24 N21 H21 102.8(14)
C22 N21 H21 105.7(14)
C26 N21 H21 109.5(14)
N21 C22 C23 113.44(14)
N21 C22 H22A 108.9
C23 C22 H22A 108.9
N21 C22 H22B 108.9
C23 C22 H22B 108.9
H22A C22 H22B 107.7
C22 C23 H23A 109.5
C22 C23 H23B 109.5
H23A C23 H23B 109.5
C22 C23 H23C 109.5
H23A C23 H23C 109.5
H23B C23 H23C 109.5
N21 C24 C25 114.5(2)
N21 C24 H24A 108.6
C25 C24 H24A 108.6
N21 C24 H24B 108.6
C25 C24 H24B 108.6
H24A C24 H24B 107.6
C24 C25 H25A 109.5
C24 C25 H25B 109.5
H25A C25 H25B 109.5
C24 C25 H25C 109.5
H25A C25 H25C 109.5
H25B C25 H25C 109.5
N21 C26 C27 112.63(17)
N21 C26 H26A 109.1
C27 C26 H26A 109.1
N21 C26 H26B 109.1
C27 C26 H26B 109.1
H26A C26 H26B 107.8
C26 C27 H27A 109.5
C26 C27 H27B 109.5
H27A C27 H27B 109.5
C26 C27 H27C 109.5
H27A C27 H27C 109.5
H27B C27 H27C 109.5

loop_
_geom_bond_atom_site_label_1
_geom_bond_atom_site_label_2
_geom_bond_distance
O1A C10A 1.3941(18)
O1A S2A 1.6048(11)
S2A O12A 1.4246(13)
S2A O11A 1.4252(12)
S2A C3A 1.7269(13)
C3A C4A 1.3591(17)
C3A C14 1.5194(17)
C4A O13A 1.3209(16)
C4A C5A 1.4714(17)
C5A C10A 1.391(2)
C5A C6A 1.4001(18)
C6A C7A 1.383(2)
C6A H6A 0.9500
C7A C8A 1.387(3)
C7A H7A 0.9500
C8A C9A 1.385(2)
C8A H8A 0.9500
C9A C10A 1.385(2)
C9A H9A 0.9500
O13A H13A 0.93(3)
O1B C10B 1.3967(16)
O1B S2B 1.6017(10)
S2B O11B 1.4293(11)
S2B O12B 1.4312(11)
S2B C3B 1.7195(12)
C3B C4B 1.3682(18)
C3B C14 1.5230(16)
C4B O13B 1.2986(15)
C4B C5B 1.4799(17)
C5B C10B 1.3937(17)
C5B C6B 1.3961(19)
C6B C7B 1.3889(19)
C6B H6B 0.9500
C7B C8B 1.389(2)
C7B H7B 0.9500
C8B C9B 1.381(2)
C8B H8B 0.9500
C9B C10B 1.3819(17)
C9B H9B 0.9500
C14 C15 1.5336(17)
C14 H14 1.0000
C15 C20 1.3912(19)
C15 C16 1.3912(18)
C16 C17 1.392(2)
C16 H16 0.9500
C17 C18 1.376(2)
C17 H17 0.9500
C18 C19 1.389(2)
C18 H18 0.9500
C19 C20 1.387(2)
C19 H19 0.9500
C20 H20 0.9500
N21 C24 1.497(3)
N21 C22 1.498(2)
N21 C26 1.499(2)
N21 H21 0.93(2)
C22 C23 1.502(3)
C22 H22A 0.9900
C22 H22B 0.9900
C23 H23A 0.9800
C23 H23B 0.9800
C23 H23C 0.9800
C24 C25 1.517(3)
C24 H24A 0.9900
C24 H24B 0.9900
C25 H25A 0.9800
C25 H25B 0.9800
C25 H25C 0.9800
C26 C27 1.514(3)
C26 H26A 0.9900
C26 H26B 0.9900
C27 H27A 0.9800
C27 H27B 0.9800
C27 H27C 0.9800

loop_
_geom_torsion_atom_site_label_1
_geom_torsion_atom_site_label_2
_geom_torsion_atom_site_label_3
_geom_torsion_atom_site_label_4
_geom_torsion
C10A O1A S2A O12A -65.99(11)
C10A O1A S2A O11A 167.70(10)
C10A O1A S2A C3A 52.20(11)
O12A S2A C3A C4A 74.52(12)
O11A S2A C3A C4A -150.89(11)
O1A S2A C3A C4A -40.23(11)
O12A S2A C3A C14 -109.66(10)
O11A S2A C3A C14 24.92(12)
O1A S2A C3A C14 135.58(9)
C14 C3A C4A O13A 8.8(2)
S2A C3A C4A O13A -175.98(10)
C14 C3A C4A C5A -165.54(11)
S2A C3A C4A C5A 9.69(16)
O13A C4A C5A C10A -158.60(12)
C3A C4A C5A C10A 16.31(18)
O13A C4A C5A C6A 14.56(16)
C3A C4A C5A C6A -170.53(12)
C10A C5A C6A C7A 0.65(18)
C4A C5A C6A C7A -172.71(12)
C5A C6A C7A C8A 0.8(2)
C6A C7A C8A C9A -1.1(2)
C7A C8A C9A C10A -0.1(2)
C8A C9A C10A C5A 1.7(2)
C8A C9A C10A O1A 177.54(14)
C6A C5A C10A C9A -1.9(2)
C4A C5A C10A C9A 171.48(13)
C6A C5A C10A O1A -177.64(12)
C4A C5A C10A O1A -4.25(19)
S2A O1A C10A C9A 150.18(11)
S2A O1A C10A C5A -33.86(16)
C10B O1B S2B O11B -166.85(9)
C10B O1B S2B O12B 68.15(10)
C10B O1B S2B C3B -50.47(10)
O11B S2B C3B C4B 146.13(11)
O12B S2B C3B C4B -79.86(12)
O1B S2B C3B C4B 34.94(12)
O11B S2B C3B C14 -36.19(12)
O12B S2B C3B C14 97.83(10)
O1B S2B C3B C14 -147.38(9)
C14 C3B C4B O13B -2.3(2)
S2B C3B C4B O13B 175.08(10)
C14 C3B C4B C5B 176.63(12)
S2B C3B C4B C5B -5.96(17)
O13B C4B C5B C10B 164.79(12)
C3B C4B C5B C10B -14.22(19)
O13B C4B C5B C6B -13.75(19)
C3B C4B C5B C6B 167.24(13)
C10B C5B C6B C7B -1.0(2)
C4B C5B C6B C7B 177.61(14)
C5B C6B C7B C8B 0.0(2)
C6B C7B C8B C9B 0.7(3)
C7B C8B C9B C10B -0.5(2)
C8B C9B C10B C5B -0.4(2)
C8B C9B C10B O1B -175.97(13)
C6B C5B C10B C9B 1.2(2)
C4B C5B C10B C9B -177.39(13)
C6B C5B C10B O1B 176.57(12)
C4B C5B C10B O1B -2.02(19)
S2B O1B C10B C9B -146.29(11)
S2B O1B C10B C5B 38.09(15)
C4A C3A C14 C3B -72.24(17)
S2A C3A C14 C3B 112.55(11)
C4A C3A C14 C15 59.09(17)
S2A C3A C14 C15 -116.12(11)
C4B C3B C14 C3A 76.79(16)
S2B C3B C14 C3A -100.68(11)
C4B C3B C14 C15 -54.65(17)
S2B C3B C14 C15 127.88(10)
C3A C14 C15 C20 -174.38(13)
C3B C14 C15 C20 -41.68(17)
C3A C14 C15 C16 11.78(18)
C3B C14 C15 C16 144.47(13)
C20 C15 C16 C17 1.0(2)
C14 C15 C16 C17 174.92(14)
C15 C16 C17 C18 -0.1(3)
C16 C17 C18 C19 -0.9(3)
C17 C18 C19 C20 1.1(3)
C18 C19 C20 C15 -0.2(3)
C16 C15 C20 C19 -0.8(2)
C14 C15 C20 C19 -174.92(15)
C24 N21 C22 C23 -171.17(15)
C26 N21 C22 C23 58.66(19)
C22 N21 C24 C25 -67.3(3)
C26 N21 C24 C25 61.0(3)
C24 N21 C26 C27 53.7(2)
C22 N21 C26 C27 -178.36(19)
